data_7236717
loop_
_publ_author_name
'Lei, Yunxiang'
'Zhou, Yibin'
'Qian, Lebin'
'Wang, Yuxiang'
'Liu, Miaochang'
'Huang, Xiaobo'
'Wu, Ge'
'Wu, Huayue'
'Ding, Jinchang'
'Cheng, Yixiang'

_publ_section_title
;
 Polymorphism and mechanochromism of N-alkylated 1,4-dihydropyridine
 derivatives containing different electron-withdrawing end groups
;
_journal_issue 21
_journal_name_full 'Journal of Materials Chemistry C'
_journal_page_first 5183
_journal_paper_doi 10.1039/C7TC00362E
_journal_volume 5
_journal_year 2017
_chemical_formula_sum 'C10 H8 N2 O'
_chemical_formula_weight 172.18
_space_group_crystal_system triclinic
_space_group_IT_number 2
_space_group_name_Hall '-P 1'
_space_group_name_H-M_alt 'P -1'
_atom_sites_solution_hydrogens geom
_audit_creation_method SHELXL-2013
_audit_update_record
;
2016-08-08 deposited with the CCDC.
2017-05-09 downloaded from the CCDC.
;
_cell_angle_alpha 72.724(2)
_cell_angle_beta 74.137(2)
_cell_angle_gamma 68.176(2)
_cell_formula_units_Z 2
_cell_length_a 7.1417(9)
_cell_length_b 7.8540(10)
_cell_length_c 8.9569(11)
_cell_measurement_reflns_used 1970
_cell_measurement_temperature 133(2)
_cell_measurement_theta_max 55.239
_cell_measurement_theta_min 5.726
_cell_volume 437.76(10)
_computing_cell_refinement 'Bruker SAINT'
_computing_data_collection 'Bruker APEX2'
_computing_data_reduction 'Bruker SAINT'
_computing_molecular_graphics 'Bruker SHELXTL'
_computing_publication_material 'Bruker SHELXTL'
_computing_structure_refinement 'SHELXL-2013 (Sheldrick, 2013)'
_computing_structure_solution 'SHELXS-97 (Sheldrick, 2008)'
_diffrn_ambient_temperature 133(2)
_diffrn_measured_fraction_theta_full 0.995
_diffrn_measured_fraction_theta_max 0.995
_diffrn_measurement_device_type 'Bruker APEX-II CCD'
_diffrn_measurement_method '\f and \w scans'
_diffrn_radiation_type MoK\a
_diffrn_radiation_wavelength 0.71073
_diffrn_reflns_av_R_equivalents 0.0164
_diffrn_reflns_av_unetI/netI 0.0221
_diffrn_reflns_Laue_measured_fraction_full 0.995
_diffrn_reflns_Laue_measured_fraction_max 0.995
_diffrn_reflns_limit_h_max 8
_diffrn_reflns_limit_h_min -8
_diffrn_reflns_limit_k_max 9
_diffrn_reflns_limit_k_min -9
_diffrn_reflns_limit_l_max 11
_diffrn_reflns_limit_l_min -11
_diffrn_reflns_number 3198
_diffrn_reflns_point_group_measured_fraction_full 0.995
_diffrn_reflns_point_group_measured_fraction_max 0.995
_diffrn_reflns_theta_full 25.242
_diffrn_reflns_theta_max 25.998
_diffrn_reflns_theta_min 2.423
_exptl_absorpt_coefficient_mu 0.088
_exptl_absorpt_correction_T_max 0.7456
_exptl_absorpt_correction_T_min 0.6995
_exptl_absorpt_correction_type multi-scan
_exptl_absorpt_process_details sadabs
_exptl_crystal_colour colorless
_exptl_crystal_density_diffrn 1.306
_exptl_crystal_description prismatic
_exptl_crystal_F_000 180
_exptl_crystal_size_max 0.200
_exptl_crystal_size_mid 0.160
_exptl_crystal_size_min 0.120
_refine_diff_density_max 0.190
_refine_diff_density_min -0.168
_refine_diff_density_rms 0.033
_refine_ls_extinction_coef 0.061(8)
_refine_ls_extinction_expression Fc^*^=kFc[1+0.001xFc^2^\l^3^/sin(2\q)]^-1/4^
_refine_ls_extinction_method SHELXL
_refine_ls_goodness_of_fit_ref 1.036
_refine_ls_hydrogen_treatment constr
_refine_ls_matrix_type full
_refine_ls_number_parameters 121
_refine_ls_number_reflns 1713
_refine_ls_number_restraints 0
_refine_ls_restrained_S_all 1.036
_refine_ls_R_factor_all 0.0362
_refine_ls_R_factor_gt 0.0320
_refine_ls_shift/su_max 0.000
_refine_ls_shift/su_mean 0.000
_refine_ls_structure_factor_coef Fsqd
_refine_ls_weighting_details 'w=1/[\s^2^(Fo^2^)+(0.0411P)^2^+0.1113P] where P=(Fo^2^+2Fc^2^)/3'
_refine_ls_weighting_scheme calc
_refine_ls_wR_factor_gt 0.0850
_refine_ls_wR_factor_ref 0.0888
_reflns_Friedel_coverage 0.000
_reflns_number_gt 1527
_reflns_number_total 1713
_reflns_threshold_expression 'I > 2\s(I)'
_cod_data_source_file c7tc00362e2.cif
_cod_data_source_block mo_dm16481_0m
_cod_database_code 7236717
_shelx_space_group_comment
; 
The symmetry employed for this shelxl refinement is uniquely defined 
by the following loop, which should always be used as a source of 
symmetry information in preference to the above space-group names. 
They are only intended as comments. 
;
_shelx_estimated_absorpt_t_min 0.983
_shelx_estimated_absorpt_t_max 0.990
_shelxl_version_number 2013-4

loop_
_space_group_symop_operation_xyz
'x, y, z'
'-x, -y, -z'

loop_
_atom_site_label
_atom_site_type_symbol
_atom_site_fract_x
_atom_site_fract_y
_atom_site_fract_z
_atom_site_U_iso_or_equiv
_atom_site_adp_type
_atom_site_occupancy
_atom_site_site_symmetry_order
_atom_site_calc_flag
_atom_site_refinement_flags_posn
_atom_site_refinement_flags_adp
N1 N 0.21128(17) 0.79026(15) 1.42609(13) 0.0384(3) Uani 1 1 d . .
N2 N 0.13693(15) 1.39524(14) 1.19951(11) 0.0310(3) Uani 1 1 d . .
O1 O 0.31811(11) 0.95156(10) 0.72083(9) 0.0242(2) Uani 1 1 d . .
C1 C 0.31786(15) 0.80867(14) 0.85270(13) 0.0226(3) Uani 1 1 d . .
C2 C 0.27761(15) 0.83857(15) 1.00062(13) 0.0224(2) Uani 1 1 d . .
H2 H 0.2778 0.7363 1.0899 0.027 Uiso 1 1 calc R U
C3 C 0.23465(14) 1.02261(14) 1.02458(12) 0.0214(2) Uani 1 1 d . .
C4 C 0.22788(15) 1.16905(14) 0.88364(13) 0.0221(2) Uani 1 1 d . .
H4 H 0.1947 1.2950 0.8924 0.027 Uiso 1 1 calc R U
C5 C 0.26775(15) 1.13134(14) 0.73874(13) 0.0225(2) Uani 1 1 d . .
C6 C 0.26370(18) 1.26850(16) 0.58348(13) 0.0290(3) Uani 1 1 d . .
H6A H 0.2344 1.3943 0.6003 0.044 Uiso 1 1 calc R U
H6B H 0.1567 1.2689 0.5342 0.044 Uiso 1 1 calc R U
H6C H 0.3973 1.2328 0.5135 0.044 Uiso 1 1 calc R U
C7 C 0.36758(17) 0.62590(15) 0.80983(14) 0.0273(3) Uani 1 1 d . .
H7A H 0.5127 0.5844 0.7603 0.041 Uiso 1 1 calc R U
H7B H 0.2821 0.6408 0.7349 0.041 Uiso 1 1 calc R U
H7C H 0.3408 0.5320 0.9060 0.041 Uiso 1 1 calc R U
C8 C 0.19974(16) 1.05835(15) 1.17488(13) 0.0232(3) Uani 1 1 d . .
C9 C 0.20516(17) 0.91154(16) 1.31507(13) 0.0269(3) Uani 1 1 d . .
C10 C 0.16358(16) 1.24356(16) 1.19187(12) 0.0245(3) Uani 1 1 d . .

loop_
_atom_site_aniso_label
_atom_site_aniso_U_11
_atom_site_aniso_U_22
_atom_site_aniso_U_33
_atom_site_aniso_U_23
_atom_site_aniso_U_13
_atom_site_aniso_U_12
N1 0.0487(7) 0.0390(6) 0.0280(6) 0.0035(5) -0.0126(5) -0.0188(5)
N2 0.0346(5) 0.0303(5) 0.0267(5) -0.0062(4) -0.0058(4) -0.0086(4)
O1 0.0278(4) 0.0226(4) 0.0208(4) -0.0019(3) -0.0044(3) -0.0087(3)
C1 0.0189(5) 0.0225(5) 0.0250(5) 0.0002(4) -0.0055(4) -0.0080(4)
C2 0.0194(5) 0.0225(5) 0.0227(5) 0.0012(4) -0.0059(4) -0.0072(4)
C3 0.0146(5) 0.0249(5) 0.0232(5) -0.0017(4) -0.0043(4) -0.0066(4)
C4 0.0201(5) 0.0206(5) 0.0238(6) -0.0023(4) -0.0049(4) -0.0058(4)
C5 0.0197(5) 0.0217(5) 0.0248(6) -0.0017(4) -0.0045(4) -0.0073(4)
C6 0.0351(6) 0.0277(6) 0.0210(6) 0.0001(4) -0.0047(5) -0.0108(5)
C7 0.0298(6) 0.0245(6) 0.0281(6) -0.0035(4) -0.0065(5) -0.0101(5)
C8 0.0211(5) 0.0252(5) 0.0217(5) -0.0019(4) -0.0054(4) -0.0071(4)
C9 0.0266(6) 0.0323(6) 0.0230(6) -0.0041(5) -0.0063(4) -0.0108(5)
C10 0.0217(5) 0.0325(6) 0.0171(5) -0.0026(4) -0.0042(4) -0.0079(4)

loop_
_atom_type_symbol
_atom_type_description
_atom_type_scat_dispersion_real
_atom_type_scat_dispersion_imag
_atom_type_scat_source
C C 0.0033 0.0016 'International Tables Vol C Tables 4.2.6.8 and 6.1.1.4'
H H 0.0000 0.0000 'International Tables Vol C Tables 4.2.6.8 and 6.1.1.4'
N N 0.0061 0.0033 'International Tables Vol C Tables 4.2.6.8 and 6.1.1.4'
O O 0.0106 0.0060 'International Tables Vol C Tables 4.2.6.8 and 6.1.1.4'

loop_
_geom_angle_atom_site_label_1
_geom_angle_atom_site_label_2
_geom_angle_atom_site_label_3
_geom_angle
C1 O1 C5 119.45(8)
C2 C1 O1 121.71(9)
C2 C1 C7 126.64(10)
O1 C1 C7 111.64(9)
C1 C2 C3 120.73(10)
C1 C2 H2 119.6
C3 C2 H2 119.6
C8 C3 C2 122.56(10)
C8 C3 C4 121.88(10)
C2 C3 C4 115.56(9)
C5 C4 C3 121.14(10)
C5 C4 H4 119.4
C3 C4 H4 119.4
C4 C5 O1 121.27(9)
C4 C5 C6 126.99(10)
O1 C5 C6 111.74(9)
C5 C6 H6A 109.5
C5 C6 H6B 109.5
H6A C6 H6B 109.5
C5 C6 H6C 109.5
H6A C6 H6C 109.5
H6B C6 H6C 109.5
C1 C7 H7A 109.5
C1 C7 H7B 109.5
H7A C7 H7B 109.5
C1 C7 H7C 109.5
H7A C7 H7C 109.5
H7B C7 H7C 109.5
C3 C8 C10 120.34(10)
C3 C8 C9 121.50(10)
C10 C8 C9 118.13(10)
N1 C9 C8 178.50(12)
N2 C10 C8 177.41(11)

loop_
_geom_bond_atom_site_label_1
_geom_bond_atom_site_label_2
_geom_bond_distance
N1 C9 1.1525(15)
N2 C10 1.1545(14)
O1 C1 1.3666(12)
O1 C5 1.3690(13)
C1 C2 1.3490(15)
C1 C7 1.4859(14)
C2 C3 1.4311(15)
C2 H2 0.9500
C3 C8 1.3936(15)
C3 C4 1.4311(14)
C4 C5 1.3479(15)
C4 H4 0.9500
C5 C6 1.4846(15)
C6 H6A 0.9800
C6 H6B 0.9800
C6 H6C 0.9800
C7 H7A 0.9800
C7 H7B 0.9800
C7 H7C 0.9800
C8 C10 1.4271(15)
C8 C9 1.4287(15)

loop_
_geom_torsion_atom_site_label_1
_geom_torsion_atom_site_label_2
_geom_torsion_atom_site_label_3
_geom_torsion_atom_site_label_4
_geom_torsion
C5 O1 C1 C2 -2.84(14)
C5 O1 C1 C7 177.58(8)
O1 C1 C2 C3 -0.40(16)
C7 C1 C2 C3 179.11(9)
C1 C2 C3 C8 -177.58(9)
C1 C2 C3 C4 2.97(14)
C8 C3 C4 C5 178.09(9)
C2 C3 C4 C5 -2.45(15)
C3 C4 C5 O1 -0.65(16)
C3 C4 C5 C6 179.12(10)
C1 O1 C5 C4 3.37(14)
C1 O1 C5 C6 -176.42(8)
C2 C3 C8 C10 178.13(9)
C4 C3 C8 C10 -2.46(15)
C2 C3 C8 C9 0.07(16)
C4 C3 C8 C9 179.49(9)
